data_1514195
loop_
_publ_author_name
'Xu, Shiyan'
'Gu, Jixiang'
'Li, Huilin'
'Ma, Donghui'
'Xie, Xingang'
'She, Xuegong'

_publ_section_title
;
 Enantioselective total synthesis of (-)-walsucochin B.
;
_journal_issue 7
_journal_name_full 'Organic letters'
_journal_page_first 1996
_journal_page_last 1999
_journal_paper_doi 10.1021/ol500553x
_journal_volume 16
_journal_year 2014
_chemical_formula_moiety 'C33 H41 Br O5'
_chemical_formula_sum 'C33 H41 Br O5'
_chemical_formula_weight 597.57
_chemical_name_systematic
;
 ?
;
_space_group_crystal_system monoclinic
_space_group_IT_number 14
_space_group_name_Hall '-P 2yn'
_space_group_name_H-M_alt 'P 1 21/n 1'
_symmetry_space_group_name_Hall '-P 2yn'
_symmetry_space_group_name_H-M 'P 1 21/n 1'
_atom_sites_solution_hydrogens geom
_atom_sites_solution_primary iterative
_audit_creation_date 2013-11-05
_audit_creation_method
;
Olex2 1.2
(compiled 2013.09.17 svn.r2790 for OlexSys, GUI svn.r4601)
;
_cell_angle_alpha 90
_cell_angle_beta 96.881(3)
_cell_angle_gamma 90
_cell_formula_units_Z 4
_cell_length_a 10.3108(4)
_cell_length_b 21.7962(11)
_cell_length_c 13.5496(5)
_cell_measurement_reflns_used 2819
_cell_measurement_temperature 293(2)
_cell_measurement_theta_max 24.3710
_cell_measurement_theta_min 3.5470
_cell_volume 3023.2(2)
_computing_cell_refinement
;
CrysAlisPro, Agilent Technologies,
Version 1.171.36.28 (release 01-02-2013 CrysAlis171 .NET)
(compiled Feb  1 2013,16:14:44)
;
_computing_data_collection
;
CrysAlisPro, Agilent Technologies,
Version 1.171.36.28 (release 01-02-2013 CrysAlis171 .NET)
(compiled Feb  1 2013,16:14:44)
;
_computing_data_reduction
;
CrysAlisPro, Agilent Technologies,
Version 1.171.36.28 (release 01-02-2013 CrysAlis171 .NET)
(compiled Feb  1 2013,16:14:44)
;
_computing_molecular_graphics
;
O. V. Dolomanov, L. J. Bourhis, R. J. Gildea, J. A. K. Howard and H. Puschmann,
OLEX2: a complete structure solution, refinement and analysis program.
J. Appl. Cryst. (2009). 42, 339-341.
;
_computing_publication_material
;
O. V. Dolomanov, L. J. Bourhis, R. J. Gildea, J. A. K. Howard and H. Puschmann,
OLEX2: a complete structure solution, refinement and analysis program.
J. Appl. Cryst. (2009). 42, 339-341.
;
_computing_structure_refinement
;
SHELX, G.M. Sheldrick, Acta Cryst.
(2008). A64, 112-122
;
_computing_structure_solution 'SUPERFLIP, J. Appl. Cryst. (2007) 40, 786-790'
_diffrn_ambient_temperature 293(2)
_diffrn_detector_area_resol_mean 16.0733
_diffrn_measured_fraction_theta_full 0.9976
_diffrn_measured_fraction_theta_max 0.8895
_diffrn_measurement_details
;
  1 omega  -92.00  -65.00   1.5000   14.0000
omega____ theta____ kappa____ phi______ frames
    -      -19.5262  178.0000  -30.0000 18

  2 omega  -14.00   25.00   1.5000   14.0000
omega____ theta____ kappa____ phi______ frames
    -      -19.5262  -99.0000   90.0000 26

  3 omega    5.00   59.00   1.5000   14.0000
omega____ theta____ kappa____ phi______ frames
    -       22.6512  -99.0000  -60.0000 36

  4 omega  -31.00   87.50   1.5000   14.0000
omega____ theta____ kappa____ phi______ frames
    -       22.6512    0.0000  -30.0000 79
;
_diffrn_measurement_device_type 'SuperNova, Dual, Cu at zero, Eos'
_diffrn_measurement_method '\w scans'
_diffrn_orient_matrix_UB_11 0.0228300000
_diffrn_orient_matrix_UB_12 0.0278645000
_diffrn_orient_matrix_UB_13 -0.0187246000
_diffrn_orient_matrix_UB_21 -0.0002539000
_diffrn_orient_matrix_UB_22 0.0137242000
_diffrn_orient_matrix_UB_23 0.0474366000
_diffrn_orient_matrix_UB_31 0.0654206000
_diffrn_orient_matrix_UB_32 -0.0096968000
_diffrn_orient_matrix_UB_33 0.0134232000
_diffrn_radiation_monochromator mirror
_diffrn_radiation_type 'Mo K\a'
_diffrn_radiation_wavelength 0.7107
_diffrn_reflns_av_R_equivalents 0.0380
_diffrn_reflns_av_unetI/netI 0.0630
_diffrn_reflns_Laue_measured_fraction_full 0.998
_diffrn_reflns_Laue_measured_fraction_max 0.998
_diffrn_reflns_limit_h_max 12
_diffrn_reflns_limit_h_min -12
_diffrn_reflns_limit_k_max 26
_diffrn_reflns_limit_k_min -22
_diffrn_reflns_limit_l_max 16
_diffrn_reflns_limit_l_min -15
_diffrn_reflns_number 11607
_diffrn_reflns_point_group_measured_fraction_full 0.998
_diffrn_reflns_point_group_measured_fraction_max 0.998
_diffrn_reflns_theta_full 25.500
_diffrn_reflns_theta_max 26.022
_diffrn_reflns_theta_min 3.004
_diffrn_source 'SuperNova (Mo) X-ray Source'
_exptl_absorpt_coefficient_mu 1.398
_exptl_absorpt_correction_T_max 1.00000
_exptl_absorpt_correction_T_min 0.56833
_exptl_absorpt_correction_type multi-scan
_exptl_absorpt_process_details
;
CrysAlisPro, Agilent Technologies,
Version 1.171.36.28 (release 01-02-2013 CrysAlis171 .NET)
(compiled Feb  1 2013,16:14:44)
Empirical absorption correction using spherical harmonics,
 implemented in SCALE3 ABSPACK scaling algorithm.
;
_exptl_crystal_colour 'clear light colourless'
_exptl_crystal_density_diffrn 1.313
_exptl_crystal_description block
_exptl_crystal_F_000 1256
_exptl_crystal_size_max 0.3100
_exptl_crystal_size_mid 0.2700
_exptl_crystal_size_min 0.2400
_refine_diff_density_max 0.708
_refine_diff_density_min -0.749
_refine_diff_density_rms 0.053
_refine_ls_extinction_method none
_refine_ls_goodness_of_fit_ref 1.040
_refine_ls_hydrogen_treatment constr
_refine_ls_matrix_type full
_refine_ls_number_parameters 360
_refine_ls_number_reflns 5940
_refine_ls_number_restraints 0
_refine_ls_restrained_S_all 1.040
_refine_ls_R_factor_all 0.1088
_refine_ls_R_factor_gt 0.0558
_refine_ls_shift/su_max 0.001
_refine_ls_shift/su_mean 0.000
_refine_ls_structure_factor_coef Fsqd
_refine_ls_weighting_details
;
 w=1/[\s^2^(Fo^2^)+(0.0531P)^2^+1.1663P]
 where P=(Fo^2^+2Fc^2^)/3
;
_refine_ls_weighting_scheme calc
_refine_ls_wR_factor_gt 0.1218
_refine_ls_wR_factor_ref 0.1523
_reflns_Friedel_coverage 0.000
_reflns_number_gt 3481
_reflns_number_total 5940
_reflns_threshold_expression 'I > 2\s(I)'
_cod_data_source_file ol500553x_si_001.cif
_cod_data_source_block xushy0904
_cod_depositor_comments
;Adding full bibliography for
 ./tmp-cod-update-bibliographies-8800/cifs/1514195.cif.
;
_cod_original_cell_volume 3023.1(2)
_cod_database_code 1514195
_shelxl_version_number 2013-2
_shelx_space_group_comment
;
The symmetry employed for this shelxl refinement is uniquely defined
by the following loop, which should always be used as a source of
symmetry information in preference to the above space-group names.
They are only intended as comments.
;
_reflns_odcompleteness_completeness 99.76
_reflns_odcompleteness_iscentric 1
_reflns_odcompleteness_theta 26.32
_olex2_refinement_description
;
1. Fixed Uiso
 At 1.2 times of:
  All C(H) groups, All C(H,H) groups
 At 1.5 times of:
  All C(H,H,H) groups
2.a Ternary CH refined with riding coordinates:
 C9(H9), C10(H10), C12(H12), C16(H16)
2.b Secondary CH2 refined with riding coordinates:
 C1(H1A,H1B), C11(H11A,H11B), C14(H14A,H14B), C15(H15A,H15B)
2.c Aromatic/amide H refined with riding coordinates:
 C6(H6), C29(H29), C30(H30), C32(H32), C33(H33)
2.d Idealised Me refined as rotating group:
 C18(H18A,H18B,H18C), C19(H19A,H19B,H19C), C20(H20A,H20B,H20C), C22(H22A,H22B,
 H22C), C23(H23A,H23B,H23C), C24(H24A,H24B,H24C), C25(H25A,H25B,H25C), C26(H26A,
 H26B,H26C)
;

loop_
_space_group_symop_operation_xyz
'x, y, z'
'-x+1/2, y+1/2, -z+1/2'
'-x, -y, -z'
'x-1/2, -y-1/2, z-1/2'

loop_
_atom_site_label
_atom_site_type_symbol
_atom_site_fract_x
_atom_site_fract_y
_atom_site_fract_z
_atom_site_U_iso_or_equiv
_atom_site_adp_type
_atom_site_occupancy
_atom_site_site_symmetry_order
_atom_site_calc_flag
_atom_site_refinement_flags_posn
_atom_site_refinement_flags_adp
Br1 Br -0.21888(5) -0.61577(3) 0.36202(3) 0.0793(2) Uani 1 1 d . .
O1 O -0.7573(4) -0.61604(16) -0.9650(2) 0.0808(10) Uani 1 1 d . .
O2 O -0.8299(2) -0.54566(12) -0.59578(18) 0.0464(6) Uani 1 1 d . .
O3 O -0.7420(3) -0.45200(13) -0.5754(2) 0.0658(8) Uani 1 1 d . .
O4 O -0.3900(2) -0.62080(14) -0.13504(19) 0.0599(8) Uani 1 1 d . .
O5 O -0.1780(3) -0.60132(17) -0.1398(2) 0.0809(10) Uani 1 1 d . .
C1 C -0.5679(3) -0.72884(18) -0.6018(3) 0.0495(10) Uani 1 1 d . .
H1A H -0.4772 -0.7417 -0.5965 0.059 Uiso 1 1 calc R U
H1B H -0.6211 -0.7628 -0.5837 0.059 Uiso 1 1 calc R U
C2 C -0.6147(3) -0.70510(18) -0.7045(3) 0.0458(9) Uani 1 1 d . .
C3 C -0.5979(4) -0.73029(19) -0.7969(3) 0.0525(10) Uani 1 1 d . .
C4 C -0.6501(4) -0.7002(2) -0.8839(3) 0.0537(10) Uani 1 1 d . .
C5 C -0.7132(4) -0.6441(2) -0.8758(3) 0.0545(10) Uani 1 1 d . .
C6 C -0.7337(3) -0.61989(18) -0.7841(3) 0.0494(10) Uani 1 1 d . .
H6 H -0.7793 -0.5833 -0.7801 0.059 Uiso 1 1 calc R U
C7 C -0.6849(3) -0.65130(18) -0.6987(3) 0.0430(9) Uani 1 1 d . .
C8 C -0.7088(3) -0.64072(16) -0.5917(3) 0.0380(8) Uani 1 1 d . .
C9 C -0.5848(3) -0.67193(17) -0.5374(3) 0.0419(9) Uani 1 1 d . .
H9 H -0.5132 -0.6447 -0.5507 0.050 Uiso 1 1 calc R U
C10 C -0.7089(3) -0.57511(16) -0.5525(3) 0.0395(8) Uani 1 1 d . .
H10 H -0.6343 -0.5529 -0.5737 0.047 Uiso 1 1 calc R U
C11 C -0.7001(3) -0.57346(17) -0.4393(3) 0.0426(9) Uani 1 1 d . .
H11A H -0.7775 -0.5925 -0.4185 0.051 Uiso 1 1 calc R U
H11B H -0.6977 -0.5311 -0.4172 0.051 Uiso 1 1 calc R U
C12 C -0.5777(3) -0.60709(16) -0.3896(2) 0.0391(8) Uani 1 1 d . .
H12 H -0.5051 -0.5877 -0.4184 0.047 Uiso 1 1 calc R U
C13 C -0.5736(3) -0.67516(17) -0.4235(3) 0.0408(8) Uani 1 1 d . .
C14 C -0.4383(3) -0.7007(2) -0.3837(3) 0.0539(10) Uani 1 1 d . .
H14A H -0.4350 -0.7440 -0.3996 0.065 Uiso 1 1 calc R U
H14B H -0.3722 -0.6799 -0.4166 0.065 Uiso 1 1 calc R U
C15 C -0.4073(4) -0.6924(2) -0.2718(3) 0.0589(11) Uani 1 1 d . .
H15A H -0.4686 -0.7161 -0.2381 0.071 Uiso 1 1 calc R U
H15B H -0.3201 -0.7076 -0.2503 0.071 Uiso 1 1 calc R U
C16 C -0.4159(3) -0.6256(2) -0.2439(3) 0.0514(10) Uani 1 1 d . .
H16 H -0.3477 -0.6030 -0.2731 0.062 Uiso 1 1 calc R U
C17 C -0.5473(3) -0.59467(18) -0.2762(3) 0.0457(9) Uani 1 1 d . .
C18 C -0.5284(5) -0.7910(2) -0.8000(4) 0.0775(14) Uani 1 1 d . .
H18A H -0.5495 -0.8164 -0.7462 0.116 Uiso 1 1 calc R U
H18B H -0.4358 -0.7843 -0.7936 0.116 Uiso 1 1 calc R U
H18C H -0.5558 -0.8111 -0.8621 0.116 Uiso 1 1 calc R U
C19 C -0.6369(5) -0.7267(2) -0.9855(3) 0.0754(14) Uani 1 1 d . .
H19A H -0.6687 -0.7681 -0.9888 0.113 Uiso 1 1 calc R U
H19B H -0.5466 -0.7263 -0.9965 0.113 Uiso 1 1 calc R U
H19C H -0.6868 -0.7024 -1.0355 0.113 Uiso 1 1 calc R U
C20 C -0.7836(5) -0.5534(3) -0.9643(4) 0.0853(15) Uani 1 1 d . .
H20A H -0.8563 -0.5459 -0.9278 0.128 Uiso 1 1 calc R U
H20B H -0.8043 -0.5391 -1.0313 0.128 Uiso 1 1 calc R U
H20C H -0.7082 -0.5319 -0.9332 0.128 Uiso 1 1 calc R U
C21 C -0.8326(4) -0.48469(19) -0.6030(3) 0.0489(9) Uani 1 1 d . .
C22 C -0.9623(4) -0.4628(2) -0.6490(4) 0.0838(16) Uani 1 1 d . .
H22A H -1.0256 -0.4949 -0.6469 0.126 Uiso 1 1 calc R U
H22B H -0.9570 -0.4514 -0.7169 0.126 Uiso 1 1 calc R U
H22C H -0.9882 -0.4278 -0.6131 0.126 Uiso 1 1 calc R U
C23 C -0.8411(3) -0.67264(18) -0.5817(3) 0.0483(9) Uani 1 1 d . .
H23A H -0.8666 -0.6643 -0.5172 0.072 Uiso 1 1 calc R U
H23B H -0.8320 -0.7161 -0.5898 0.072 Uiso 1 1 calc R U
H23C H -0.9067 -0.6573 -0.6319 0.072 Uiso 1 1 calc R U
C24 C -0.6782(4) -0.71728(19) -0.3876(3) 0.0579(11) Uani 1 1 d . .
H24A H -0.6934 -0.7515 -0.4321 0.087 Uiso 1 1 calc R U
H24B H -0.7579 -0.6947 -0.3864 0.087 Uiso 1 1 calc R U
H24C H -0.6485 -0.7319 -0.3220 0.087 Uiso 1 1 calc R U
C25 C -0.5288(4) -0.5252(2) -0.2582(3) 0.0703(13) Uani 1 1 d . .
H25A H -0.6115 -0.5048 -0.2723 0.105 Uiso 1 1 calc R U
H25B H -0.4690 -0.5094 -0.3010 0.105 Uiso 1 1 calc R U
H25C H -0.4945 -0.5182 -0.1901 0.105 Uiso 1 1 calc R U
C26 C -0.6545(4) -0.6162(2) -0.2149(3) 0.0616(12) Uani 1 1 d . .
H26A H -0.6575 -0.6602 -0.2147 0.092 Uiso 1 1 calc R U
H26B H -0.7373 -0.6003 -0.2436 0.092 Uiso 1 1 calc R U
H26C H -0.6357 -0.6016 -0.1479 0.092 Uiso 1 1 calc R U
C27 C -0.2686(4) -0.61022(19) -0.0940(3) 0.0508(10) Uani 1 1 d . .
C28 C -0.2590(3) -0.61167(17) 0.0164(3) 0.0455(9) Uani 1 1 d . .
C29 C -0.1367(4) -0.6103(2) 0.0713(3) 0.0606(12) Uani 1 1 d . .
H29 H -0.0622 -0.6082 0.0390 0.073 Uiso 1 1 calc R U
C30 C -0.1249(4) -0.6119(2) 0.1736(3) 0.0636(12) Uani 1 1 d . .
H30 H -0.0425 -0.6109 0.2101 0.076 Uiso 1 1 calc R U
C31 C -0.2339(4) -0.61515(18) 0.2218(3) 0.0499(9) Uani 1 1 d . .
C32 C -0.3564(4) -0.61727(19) 0.1686(3) 0.0557(11) Uani 1 1 d . .
H32 H -0.4304 -0.6200 0.2014 0.067 Uiso 1 1 calc R U
C33 C -0.3679(4) -0.61527(19) 0.0665(3) 0.0521(10) Uani 1 1 d . .
H33 H -0.4505 -0.6164 0.0305 0.063 Uiso 1 1 calc R U

loop_
_atom_site_aniso_label
_atom_site_aniso_U_11
_atom_site_aniso_U_22
_atom_site_aniso_U_33
_atom_site_aniso_U_23
_atom_site_aniso_U_13
_atom_site_aniso_U_12
Br1 0.0800(3) 0.1054(5) 0.0489(3) 0.0088(3) -0.0071(2) -0.0041(3)
O1 0.126(3) 0.071(2) 0.0429(17) 0.0002(17) -0.0014(17) 0.000(2)
O2 0.0441(13) 0.0407(16) 0.0528(15) 0.0012(13) -0.0015(11) 0.0090(11)
O3 0.0709(18) 0.0453(18) 0.081(2) 0.0023(16) 0.0075(16) -0.0022(15)
O4 0.0472(14) 0.092(2) 0.0388(14) 0.0098(15) -0.0012(11) -0.0033(14)
O5 0.0559(17) 0.128(3) 0.0593(19) 0.0011(19) 0.0091(15) -0.0167(18)
C1 0.049(2) 0.045(2) 0.055(2) -0.003(2) 0.0085(18) 0.0033(17)
C2 0.0438(19) 0.045(2) 0.050(2) -0.0066(19) 0.0117(17) -0.0006(17)
C3 0.053(2) 0.049(3) 0.059(3) -0.011(2) 0.0233(19) -0.0068(19)
C4 0.059(2) 0.057(3) 0.047(2) -0.011(2) 0.0181(19) -0.016(2)
C5 0.061(2) 0.060(3) 0.042(2) -0.003(2) 0.0046(18) -0.012(2)
C6 0.051(2) 0.050(3) 0.046(2) -0.003(2) 0.0029(17) 0.0017(18)
C7 0.0400(19) 0.045(2) 0.045(2) -0.0067(18) 0.0068(16) -0.0064(17)
C8 0.0370(18) 0.034(2) 0.044(2) -0.0017(17) 0.0075(15) 0.0040(15)
C9 0.0379(18) 0.043(2) 0.046(2) -0.0012(18) 0.0108(15) 0.0029(16)
C10 0.0326(17) 0.040(2) 0.045(2) 0.0020(18) 0.0016(15) 0.0044(15)
C11 0.0430(19) 0.040(2) 0.045(2) -0.0034(18) 0.0053(16) 0.0051(16)
C12 0.0370(17) 0.043(2) 0.0374(19) 0.0020(17) 0.0055(14) 0.0007(16)
C13 0.0384(18) 0.042(2) 0.042(2) 0.0048(18) 0.0070(15) 0.0063(16)
C14 0.053(2) 0.056(3) 0.053(2) 0.004(2) 0.0057(18) 0.0163(19)
C15 0.053(2) 0.070(3) 0.053(2) 0.012(2) 0.0001(18) 0.019(2)
C16 0.046(2) 0.073(3) 0.035(2) 0.006(2) 0.0024(16) -0.0010(19)
C17 0.046(2) 0.050(2) 0.040(2) 0.0040(19) 0.0042(16) 0.0039(18)
C18 0.097(3) 0.061(3) 0.081(3) -0.014(3) 0.041(3) 0.013(3)
C19 0.102(3) 0.073(4) 0.055(3) -0.016(3) 0.027(3) -0.013(3)
C20 0.106(4) 0.083(4) 0.065(3) 0.017(3) 0.004(3) 0.004(3)
C21 0.056(2) 0.041(3) 0.051(2) 0.004(2) 0.0134(18) 0.008(2)
C22 0.060(3) 0.067(3) 0.122(4) 0.023(3) 0.000(3) 0.022(2)
C23 0.0412(19) 0.053(3) 0.050(2) -0.003(2) 0.0012(16) -0.0037(17)
C24 0.062(2) 0.052(3) 0.061(3) 0.008(2) 0.012(2) -0.005(2)
C25 0.084(3) 0.072(3) 0.051(3) -0.011(2) -0.007(2) 0.010(2)
C26 0.052(2) 0.092(4) 0.042(2) -0.002(2) 0.0108(18) 0.007(2)
C27 0.047(2) 0.051(3) 0.053(2) 0.004(2) 0.0017(18) -0.0011(19)
C28 0.045(2) 0.041(2) 0.049(2) -0.0015(19) 0.0012(17) -0.0012(17)
C29 0.045(2) 0.078(3) 0.057(3) -0.001(2) 0.0019(18) -0.005(2)
C30 0.047(2) 0.081(3) 0.059(3) 0.003(2) -0.012(2) -0.005(2)
C31 0.054(2) 0.047(2) 0.047(2) 0.0017(19) 0.0004(18) -0.0026(19)
C32 0.049(2) 0.065(3) 0.052(2) -0.004(2) 0.0012(18) -0.008(2)
C33 0.045(2) 0.058(3) 0.052(2) -0.002(2) -0.0039(17) -0.0052(18)

loop_
_atom_type_symbol
_atom_type_description
_atom_type_scat_dispersion_real
_atom_type_scat_dispersion_imag
_atom_type_scat_source
C C 0.0033 0.0016 'International Tables Vol C Tables 4.2.6.8 and 6.1.1.4'
H H 0.0000 0.0000 'International Tables Vol C Tables 4.2.6.8 and 6.1.1.4'
O O 0.0106 0.0060 'International Tables Vol C Tables 4.2.6.8 and 6.1.1.4'
Br Br -0.2901 2.4595 'International Tables Vol C Tables 4.2.6.8 and 6.1.1.4'

loop_
_geom_angle_atom_site_label_1
_geom_angle_atom_site_label_2
_geom_angle_atom_site_label_3
_geom_angle
C5 O1 C20 118.2(4)
C21 O2 C10 118.5(3)
C27 O4 C16 118.7(3)
H1A C1 H1B 109.3
C2 C1 H1A 111.5
C2 C1 H1B 111.5
C2 C1 C9 101.6(3)
C9 C1 H1A 111.5
C9 C1 H1B 111.5
C3 C2 C1 129.2(4)
C7 C2 C1 110.4(3)
C7 C2 C3 120.4(4)
C2 C3 C4 119.6(4)
C2 C3 C18 118.7(4)
C4 C3 C18 121.6(4)
C3 C4 C19 121.3(4)
C5 C4 C3 118.7(4)
C5 C4 C19 120.0(4)
O1 C5 C4 115.2(4)
O1 C5 C6 123.0(4)
C6 C5 C4 121.7(4)
C5 C6 H6 120.7
C7 C6 C5 118.7(4)
C7 C6 H6 120.7
C2 C7 C6 120.7(3)
C2 C7 C8 109.2(3)
C6 C7 C8 129.7(3)
C7 C8 C9 99.6(3)
C7 C8 C10 118.8(3)
C7 C8 C23 105.1(3)
C10 C8 C9 106.3(3)
C10 C8 C23 110.7(3)
C23 C8 C9 116.4(3)
C1 C9 C8 103.2(3)
C1 C9 H9 104.1
C8 C9 H9 104.1
C13 C9 C1 122.2(3)
C13 C9 C8 117.0(3)
C13 C9 H9 104.1
O2 C10 C8 107.9(3)
O2 C10 H10 109.1
O2 C10 C11 109.8(3)
C8 C10 H10 109.1
C8 C10 C11 111.7(3)
C11 C10 H10 109.1
C10 C11 H11A 109.2
C10 C11 H11B 109.2
C10 C11 C12 112.0(3)
H11A C11 H11B 107.9
C12 C11 H11A 109.2
C12 C11 H11B 109.2
C11 C12 H12 104.2
C11 C12 C13 112.0(3)
C11 C12 C17 114.0(3)
C13 C12 H12 104.2
C13 C12 C17 116.6(3)
C17 C12 H12 104.2
C9 C13 C12 104.6(3)
C9 C13 C14 109.0(3)
C9 C13 C24 111.9(3)
C14 C13 C12 107.3(3)
C14 C13 C24 108.3(3)
C24 C13 C12 115.5(3)
C13 C14 H14A 109.1
C13 C14 H14B 109.1
H14A C14 H14B 107.9
C15 C14 C13 112.3(3)
C15 C14 H14A 109.1
C15 C14 H14B 109.1
C14 C15 H15A 109.5
C14 C15 H15B 109.5
H15A C15 H15B 108.1
C16 C15 C14 110.6(3)
C16 C15 H15A 109.5
C16 C15 H15B 109.5
O4 C16 C15 108.1(3)
O4 C16 H16 108.5
O4 C16 C17 107.7(3)
C15 C16 H16 108.5
C15 C16 C17 115.4(3)
C17 C16 H16 108.5
C16 C17 C12 105.8(3)
C16 C17 C25 107.4(3)
C16 C17 C26 112.4(3)
C25 C17 C12 109.5(3)
C26 C17 C12 114.1(3)
C26 C17 C25 107.3(3)
C3 C18 H18A 109.5
C3 C18 H18B 109.5
C3 C18 H18C 109.5
H18A C18 H18B 109.5
H18A C18 H18C 109.5
H18B C18 H18C 109.5
C4 C19 H19A 109.5
C4 C19 H19B 109.5
C4 C19 H19C 109.5
H19A C19 H19B 109.5
H19A C19 H19C 109.5
H19B C19 H19C 109.5
O1 C20 H20A 109.5
O1 C20 H20B 109.5
O1 C20 H20C 109.5
H20A C20 H20B 109.5
H20A C20 H20C 109.5
H20B C20 H20C 109.5
O2 C21 C22 111.2(4)
O3 C21 O2 124.2(4)
O3 C21 C22 124.6(4)
C21 C22 H22A 109.5
C21 C22 H22B 109.5
C21 C22 H22C 109.5
H22A C22 H22B 109.5
H22A C22 H22C 109.5
H22B C22 H22C 109.5
C8 C23 H23A 109.5
C8 C23 H23B 109.5
C8 C23 H23C 109.5
H23A C23 H23B 109.5
H23A C23 H23C 109.5
H23B C23 H23C 109.5
C13 C24 H24A 109.5
C13 C24 H24B 109.5
C13 C24 H24C 109.5
H24A C24 H24B 109.5
H24A C24 H24C 109.5
H24B C24 H24C 109.5
C17 C25 H25A 109.5
C17 C25 H25B 109.5
C17 C25 H25C 109.5
H25A C25 H25B 109.5
H25A C25 H25C 109.5
H25B C25 H25C 109.5
C17 C26 H26A 109.5
C17 C26 H26B 109.5
C17 C26 H26C 109.5
H26A C26 H26B 109.5
H26A C26 H26C 109.5
H26B C26 H26C 109.5
O4 C27 C28 111.3(3)
O5 C27 O4 124.5(4)
O5 C27 C28 124.2(3)
C29 C28 C27 119.1(3)
C33 C28 C27 122.3(3)
C33 C28 C29 118.5(4)
C28 C29 H29 119.8
C30 C29 C28 120.3(4)
C30 C29 H29 119.8
C29 C30 H30 119.9
C31 C30 C29 120.2(4)
C31 C30 H30 119.9
C30 C31 Br1 120.5(3)
C30 C31 C32 120.5(4)
C32 C31 Br1 119.1(3)
C31 C32 H32 120.4
C33 C32 C31 119.2(4)
C33 C32 H32 120.4
C28 C33 H33 119.4
C32 C33 C28 121.2(3)
C32 C33 H33 119.4

loop_
_geom_bond_atom_site_label_1
_geom_bond_atom_site_label_2
_geom_bond_distance
Br1 C31 1.888(4)
O1 C5 1.382(5)
O1 C20 1.393(5)
O2 C10 1.462(4)
O2 C21 1.333(4)
O3 C21 1.198(4)
O4 C16 1.470(4)
O4 C27 1.328(4)
O5 C27 1.198(5)
C1 H1A 0.9700
C1 H1B 0.9700
C1 C2 1.509(5)
C1 C9 1.538(5)
C2 C3 1.396(5)
C2 C7 1.385(5)
C3 C4 1.399(6)
C3 C18 1.508(6)
C4 C5 1.396(6)
C4 C19 1.514(5)
C5 C6 1.388(5)
C6 H6 0.9300
C6 C7 1.386(5)
C7 C8 1.517(5)
C8 C9 1.553(5)
C8 C10 1.526(5)
C8 C23 1.552(4)
C9 H9 0.9800
C9 C13 1.536(5)
C10 H10 0.9800
C10 C11 1.526(5)
C11 H11A 0.9700
C11 H11B 0.9700
C11 C12 1.542(5)
C12 H12 0.9800
C12 C13 1.555(5)
C12 C17 1.556(5)
C13 C14 1.538(5)
C13 C24 1.539(5)
C14 H14A 0.9700
C14 H14B 0.9700
C14 C15 1.522(5)
C15 H15A 0.9700
C15 H15B 0.9700
C15 C16 1.510(5)
C16 H16 0.9800
C16 C17 1.529(5)
C17 C25 1.542(6)
C17 C26 1.534(5)
C18 H18A 0.9600
C18 H18B 0.9600
C18 H18C 0.9600
C19 H19A 0.9600
C19 H19B 0.9600
C19 H19C 0.9600
C20 H20A 0.9600
C20 H20B 0.9600
C20 H20C 0.9600
C21 C22 1.486(5)
C22 H22A 0.9600
C22 H22B 0.9600
C22 H22C 0.9600
C23 H23A 0.9600
C23 H23B 0.9600
C23 H23C 0.9600
C24 H24A 0.9600
C24 H24B 0.9600
C24 H24C 0.9600
C25 H25A 0.9600
C25 H25B 0.9600
C25 H25C 0.9600
C26 H26A 0.9600
C26 H26B 0.9600
C26 H26C 0.9600
C27 C28 1.488(5)
C28 C29 1.386(5)
C28 C33 1.383(5)
C29 H29 0.9300
C29 C30 1.377(6)
C30 H30 0.9300
C30 C31 1.368(5)
C31 C32 1.378(5)
C32 H32 0.9300
C32 C33 1.375(5)
C33 H33 0.9300

loop_
_geom_torsion_atom_site_label_1
_geom_torsion_atom_site_label_2
_geom_torsion_atom_site_label_3
_geom_torsion_atom_site_label_4
_geom_torsion
Br1 C31 C32 C33 178.4(3)
O1 C5 C6 C7 -179.6(3)
O2 C10 C11 C12 176.9(3)
O4 C16 C17 C12 -173.9(3)
O4 C16 C17 C25 69.2(4)
O4 C16 C17 C26 -48.7(4)
O4 C27 C28 C29 170.9(3)
O4 C27 C28 C33 -8.2(5)
O5 C27 C28 C29 -8.3(6)
O5 C27 C28 C33 172.6(4)
C1 C2 C3 C4 -179.9(3)
C1 C2 C3 C18 2.6(6)
C1 C2 C7 C6 177.7(3)
C1 C2 C7 C8 -9.2(4)
C1 C9 C13 C12 172.3(3)
C1 C9 C13 C14 57.8(4)
C1 C9 C13 C24 -61.9(4)
C2 C1 C9 C8 34.4(3)
C2 C1 C9 C13 168.8(3)
C2 C3 C4 C5 2.6(5)
C2 C3 C4 C19 -178.6(3)
C2 C7 C8 C9 30.2(4)
C2 C7 C8 C10 144.9(3)
C2 C7 C8 C23 -90.7(3)
C3 C2 C7 C6 -3.4(5)
C3 C2 C7 C8 169.8(3)
C3 C4 C5 O1 177.4(3)
C3 C4 C5 C6 -4.8(6)
C4 C5 C6 C7 2.8(6)
C5 C6 C7 C2 1.3(5)
C5 C6 C7 C8 -170.3(3)
C6 C7 C8 C9 -157.4(4)
C6 C7 C8 C10 -42.8(5)
C6 C7 C8 C23 81.7(5)
C7 C2 C3 C4 1.4(5)
C7 C2 C3 C18 -176.1(4)
C7 C8 C9 C1 -39.1(3)
C7 C8 C9 C13 -176.3(3)
C7 C8 C10 O2 73.5(3)
C7 C8 C10 C11 -165.7(3)
C8 C9 C13 C12 -59.1(4)
C8 C9 C13 C14 -173.6(3)
C8 C9 C13 C24 66.7(4)
C8 C10 C11 C12 57.2(4)
C9 C1 C2 C3 164.8(4)
C9 C1 C2 C7 -16.4(4)
C9 C8 C10 O2 -175.4(3)
C9 C8 C10 C11 -54.7(3)
C9 C13 C14 C15 167.4(3)
C10 O2 C21 O3 -0.6(5)
C10 O2 C21 C22 179.6(3)
C10 C8 C9 C1 -163.1(3)
C10 C8 C9 C13 59.7(4)
C10 C11 C12 C13 -57.7(4)
C10 C11 C12 C17 167.1(3)
C11 C12 C13 C9 55.1(3)
C11 C12 C13 C14 170.7(3)
C11 C12 C13 C24 -68.4(4)
C11 C12 C17 C16 -173.7(3)
C11 C12 C17 C25 -58.2(4)
C11 C12 C17 C26 62.2(4)
C12 C13 C14 C15 54.8(4)
C13 C12 C17 C16 53.4(4)
C13 C12 C17 C25 168.9(3)
C13 C12 C17 C26 -70.8(4)
C13 C14 C15 C16 -57.0(4)
C14 C15 C16 O4 177.9(3)
C14 C15 C16 C17 57.3(4)
C15 C16 C17 C12 -53.1(4)
C15 C16 C17 C25 -170.0(3)
C15 C16 C17 C26 72.1(4)
C16 O4 C27 O5 3.7(6)
C16 O4 C27 C28 -175.6(3)
C17 C12 C13 C9 -171.1(3)
C17 C12 C13 C14 -55.4(4)
C17 C12 C13 C24 65.4(4)
C18 C3 C4 C5 180.0(4)
C18 C3 C4 C19 -1.2(6)
C19 C4 C5 O1 -1.4(5)
C19 C4 C5 C6 176.4(4)
C20 O1 C5 C4 -160.4(4)
C20 O1 C5 C6 21.9(6)
C21 O2 C10 C8 -155.9(3)
C21 O2 C10 C11 82.1(4)
C23 C8 C9 C1 73.2(4)
C23 C8 C9 C13 -64.0(4)
C23 C8 C10 O2 -48.2(4)
C23 C8 C10 C11 72.6(3)
C24 C13 C14 C15 -70.6(4)
C27 O4 C16 C15 92.9(4)
C27 O4 C16 C17 -141.7(3)
C27 C28 C29 C30 -179.6(4)
C27 C28 C33 C32 179.2(4)
C28 C29 C30 C31 0.2(7)
C29 C28 C33 C32 0.2(6)
C29 C30 C31 Br1 -178.7(3)
C29 C30 C31 C32 0.5(7)
C30 C31 C32 C33 -0.9(6)
C31 C32 C33 C28 0.5(6)
C33 C28 C29 C30 -0.5(6)
